data_7219257
loop_
_publ_author_name
'Ramachandran, Rangasamy'
'Prakash, Govind'
'Selvamurugan, Sellappan'
'Viswanathamurthi, Periasamy'
'Malecki, Jan'
'Linert, Wolfgang'
'Gusev, Alexey N.'

_publ_section_title
;
 Ruthenium(II) Complexes Containing Phosphine-Functionalized
 Thiosemicarbazone Ligand: Synthesis, Structures and Catalytic C-N Bond
 Formation Reactions via N-alkylation
;
_journal_name_full 'RSC Adv.'
_journal_paper_doi 10.1039/C4RA14797A
_journal_year 2015
_chemical_absolute_configuration ad
_chemical_formula_moiety 'C44 H42 N6 P2 Ru S2'
_chemical_formula_sum 'C44 H42 N6 P2 Ru S2'
_chemical_formula_weight 881.97
_chemical_name_systematic
;
 ? 
;
_space_group_crystal_system orthorhombic
_space_group_IT_number 20
_space_group_name_Hall 'C 2c 2'
_space_group_name_H-M_alt 'C 2 2 21'
_symmetry_space_group_name_Hall 'C 2c 2'
_symmetry_space_group_name_H-M 'C 2 2 21'
_atom_sites_solution_hydrogens geom
_atom_sites_solution_primary direct
_atom_sites_solution_secondary difmap
_audit_creation_date 2014-04-17
_audit_creation_method
;
Olex2 1.2
(compiled 2014.03.20 svn.r2914 for OlexSys, GUI svn.r4816)
;
_audit_update_record
;
2014-08-26 deposited with the CCDC.
2015-01-09 downloaded from the CCDC.
;
_cell_angle_alpha 90.00
_cell_angle_beta 90.00
_cell_angle_gamma 90.00
_cell_formula_units_Z 4
_cell_length_a 11.080(2)
_cell_length_b 22.178(4)
_cell_length_c 16.849(3)
_cell_measurement_reflns_used 20162
_cell_measurement_temperature 295(2)
_cell_measurement_theta_max 34.4694
_cell_measurement_theta_min 3.0293
_cell_volume 4140.3(13)
_computing_cell_refinement
;
CrysAlis RED, Oxford Diffraction Ltd.,
Version 1.171.32.29 (release 10-06-2008 CrysAlis171 .NET)
(compiled Jun 10 2008,16:49:55)
;
_computing_data_collection
;
CrysAlis CCD, Oxford Diffraction Ltd.,
Version 1.171.32.29 (release 10-06-2008 CrysAlis171 .NET)
(compiled Jun 10 2008,16:49:55)
;
_computing_data_reduction
;
CrysAlis RED, Oxford Diffraction Ltd.,
Version 1.171.32.29 (release 10-06-2008 CrysAlis171 .NET)
(compiled Jun 10 2008,16:49:55)
;
_computing_molecular_graphics 'Olex2 (Dolomanov et al., 2009)'
_computing_publication_material 'Olex2 (Dolomanov et al., 2009)'
_computing_structure_refinement 'ShelXH-1997 (Sheldrick, 2008)'
_computing_structure_solution 'SHELXS-97 (Sheldrick, 1990)'
_diffrn_ambient_temperature 295(2)
_diffrn_detector_area_resol_mean 16.0328
_diffrn_measured_fraction_theta_full 0.995
_diffrn_measured_fraction_theta_max 0.995
_diffrn_orient_matrix_UB_11 -0.0436122848
_diffrn_orient_matrix_UB_12 -0.0146331145
_diffrn_orient_matrix_UB_13 -0.0240502304
_diffrn_orient_matrix_UB_21 0.0465712695
_diffrn_orient_matrix_UB_22 -0.0106159474
_diffrn_orient_matrix_UB_23 -0.0252877618
_diffrn_orient_matrix_UB_31 0.0054375508
_diffrn_orient_matrix_UB_32 -0.0263660621
_diffrn_orient_matrix_UB_33 0.0235555757
_diffrn_radiation_monochromator graphite
_diffrn_radiation_type MoK\a
_diffrn_radiation_wavelength 0.71073
_diffrn_reflns_av_R_equivalents 0.0200
_diffrn_reflns_av_unetI/netI 0.0133
_diffrn_reflns_limit_h_max 13
_diffrn_reflns_limit_h_min -12
_diffrn_reflns_limit_k_max 20
_diffrn_reflns_limit_k_min -26
_diffrn_reflns_limit_l_max 20
_diffrn_reflns_limit_l_min -16
_diffrn_reflns_number 24015
_diffrn_reflns_theta_full 25.05
_diffrn_reflns_theta_max 25.05
_diffrn_reflns_theta_min 3.04
_diffrn_source 'Enhance (Mo) X-ray Source'
_exptl_absorpt_coefficient_mu 0.596
_exptl_absorpt_correction_T_max 1.00000
_exptl_absorpt_correction_T_min 0.92754
_exptl_absorpt_correction_type multi-scan
_exptl_absorpt_process_details
;
CrysAlis RED, Oxford Diffraction Ltd.,
Version 1.171.32.29 (release 10-06-2008 CrysAlis171 .NET)
(compiled Jun 10 2008,16:49:55)
Empirical absorption correction using spherical harmonics,
 implemented in SCALE3 ABSPACK scaling algorithm.
;
_exptl_crystal_colour 'dark red'
_exptl_crystal_density_diffrn 1.412
_exptl_crystal_density_method 'not measured'
_exptl_crystal_description polyhedra
_exptl_crystal_F_000 1816
_exptl_crystal_size_max 0.34
_exptl_crystal_size_mid 0.28
_exptl_crystal_size_min 0.16
_refine_diff_density_max 0.349
_refine_diff_density_min -0.500
_refine_diff_density_rms 0.054
_refine_ls_abs_structure_details 'Flack H D (1983), Acta Cryst. A39, 876-881'
_refine_ls_abs_structure_Flack 0.01(4)
_refine_ls_extinction_method none
_refine_ls_goodness_of_fit_ref 1.096
_refine_ls_hydrogen_treatment constr
_refine_ls_matrix_type full
_refine_ls_number_parameters 238
_refine_ls_number_reflns 3654
_refine_ls_number_restraints 0
_refine_ls_restrained_S_all 1.096
_refine_ls_R_factor_all 0.0343
_refine_ls_R_factor_gt 0.0328
_refine_ls_shift/su_max 0.001
_refine_ls_shift/su_mean 0.000
_refine_ls_structure_factor_coef Fsqd
_refine_ls_weighting_details 'calc w=1/[\s^2^(Fo^2^)+(0.0325P)^2^+8.1386P] where P=(Fo^2^+2Fc^2^)/3'
_refine_ls_weighting_scheme calc
_refine_ls_wR_factor_gt 0.0789
_refine_ls_wR_factor_ref 0.0795
_reflns_number_gt 3528
_reflns_number_total 3654
_reflns_threshold_expression >2sigma(I)
_cod_data_source_file c4ra14797a2.cif
_cod_data_source_block rudmso
_cod_original_cell_volume 4140.2(14)
_cod_database_code 7219257
_reflns_odcompleteness_completeness 94.56
_reflns_odcompleteness_iscentric 1
_reflns_odcompleteness_theta 34.50
_olex2_refinement_description
;
1. Fixed Uiso
 At 1.2 times of:
  All C(H) groups, All C(H,H) groups, All N(H) groups
 At 1.5 times of:
  All C(H,H,H) groups
2.a Secondary CH2 refined with riding coordinates:
 C9(H9A,H9B)
2.b Aromatic/amide H refined with riding coordinates:
 N3(H3), C2(H2), C5(H5), C6(H6), C7(H7), C8(H8), C12(H12), C13(H13), C14(H14),
 C15(H15), C16(H16), C22(H22), C21(H21), C20(H20), C19(H19), C18(H18)
2.c Fitted hexagon refined as free rotating group:
 C17(C22,C21,C20,C19,C18)
2.d Idealised Me refined as rotating group:
 C10(H10A,H10B,H10C)
;

loop_
_space_group_symop_id
_space_group_symop_operation_xyz
1 'x, y, z'
2 '-x, -y, z+1/2'
3 'x, -y, -z'
4 '-x, y, -z+1/2'
5 'x+1/2, y+1/2, z'
6 '-x+1/2, -y+1/2, z+1/2'
7 'x+1/2, -y+1/2, -z'
8 '-x+1/2, y+1/2, -z+1/2'

loop_
_atom_site_label
_atom_site_type_symbol
_atom_site_fract_x
_atom_site_fract_y
_atom_site_fract_z
_atom_site_U_iso_or_equiv
_atom_site_adp_type
_atom_site_occupancy
_atom_site_calc_flag
_atom_site_site_symmetry_order
_atom_site_refinement_flags_posn
_atom_site_refinement_flags_adp
_atom_site_refinement_flags_occupancy
Ru1 Ru -0.43186(3) 0.0000 0.0000 0.03621(11) Uani 1 d 2 S T P
S1 S -0.59044(11) 0.07106(7) -0.02045(7) 0.0778(4) Uani 1 d 1 . . .
P1 P -0.29532(9) 0.07419(4) -0.03338(6) 0.0382(2) Uani 1 d 1 . . .
N1 N -0.4426(3) -0.03239(14) -0.11451(16) 0.0424(7) Uani 1 d 1 . . .
N2 N -0.5112(3) -0.08382(17) -0.1306(2) 0.0542(9) Uani 1 d 1 . . .
N3 N -0.6469(4) -0.1531(2) -0.0861(3) 0.0801(13) Uani 1 d 1 . . .
H3 H -0.6977 -0.1637 -0.0502 0.096 Uiso 1 calc 1 R . .
C1 C -0.5794(4) -0.1033(2) -0.0724(3) 0.0582(11) Uani 1 d 1 . . .
C2 C -0.3913(3) -0.0140(2) -0.1794(2) 0.0513(12) Uani 1 d 1 . . .
H2 H -0.4070 -0.0376 -0.2239 0.062 Uiso 1 calc 1 R . .
C3 C -0.3130(4) 0.0376(2) -0.1940(2) 0.0565(11) Uani 1 d 1 . . .
C4 C -0.2625(3) 0.0781(2) -0.1395(2) 0.0472(9) Uani 1 d 1 . . .
C5 C -0.1908(4) 0.1251(2) -0.1672(3) 0.0630(12) Uani 1 d 1 . . .
H5 H -0.1582 0.1524 -0.1311 0.076 Uiso 1 calc 1 R . .
C6 C -0.1670(5) 0.1321(3) -0.2473(4) 0.0890(19) Uani 1 d 1 . . .
H6 H -0.1168 0.1631 -0.2646 0.107 Uiso 1 calc 1 R . .
C7 C -0.2171(5) 0.0936(4) -0.3008(3) 0.109(3) Uani 1 d 1 . . .
H7 H -0.2032 0.0990 -0.3548 0.130 Uiso 1 calc 1 R . .
C8 C -0.2880(5) 0.0470(3) -0.2753(3) 0.0862(18) Uani 1 d 1 . . .
H8 H -0.3207 0.0207 -0.3126 0.103 Uiso 1 calc 1 R . .
C9 C -0.6394(6) -0.1893(3) -0.1567(5) 0.107(2) Uani 1 d 1 . . .
H9A H -0.5595 -0.1845 -0.1795 0.129 Uiso 1 calc 1 R . .
H9B H -0.6482 -0.2314 -0.1419 0.129 Uiso 1 calc 1 R . .
C10 C -0.7211(11) -0.1765(5) -0.2123(5) 0.175(5) Uani 1 d 1 . . .
H10A H -0.7284 -0.2100 -0.2481 0.262 Uiso 1 calc 1 GR . .
H10B H -0.6960 -0.1413 -0.2412 0.262 Uiso 1 calc 1 GR . .
H10C H -0.7977 -0.1689 -0.1876 0.262 Uiso 1 calc 1 GR . .
C11 C -0.1460(4) 0.07356(17) 0.0140(2) 0.0525(11) Uani 1 d 1 . . .
C12 C -0.1436(6) 0.0733(3) 0.0958(3) 0.109(3) Uani 1 d 1 . . .
H12 H -0.2157 0.0742 0.1240 0.131 Uiso 1 calc 1 R . .
C13 C -0.0360(9) 0.0718(4) 0.1361(4) 0.171(5) Uani 1 d 1 . . .
H13 H -0.0365 0.0720 0.1913 0.206 Uiso 1 calc 1 R . .
C14 C 0.0696(8) 0.0702(4) 0.0974(6) 0.162(5) Uani 1 d 1 . . .
H14 H 0.1417 0.0695 0.1256 0.195 Uiso 1 calc 1 R . .
C15 C 0.0707(5) 0.0697(2) 0.0179(4) 0.104(2) Uani 1 d 1 . . .
H15 H 0.1439 0.0682 -0.0090 0.124 Uiso 1 calc 1 R . .
C16 C -0.0376(4) 0.07141(17) -0.0251(3) 0.0664(14) Uani 1 d 1 . . .
H16 H -0.0359 0.0711 -0.0803 0.080 Uiso 1 calc 1 R . .
C17 C -0.3407(4) 0.15336(12) -0.0183(3) 0.091(2) Uani 1 d 1 . . .
C22 C -0.3033(5) 0.18686(19) 0.0469(3) 0.149(4) Uani 1 d 1 G . .
H22 H -0.2509 0.1700 0.0839 0.179 Uiso 1 calc 1 R . .
C21 C -0.3443(6) 0.24560(18) 0.0570(4) 0.293(12) Uani 1 d 1 G . .
H21 H -0.3193 0.2680 0.1006 0.352 Uiso 1 calc 1 R . .
C20 C -0.4227(7) 0.27084(15) 0.0018(5) 0.317(13) Uani 1 d 1 G . .
H20 H -0.4501 0.3101 0.0085 0.381 Uiso 1 calc 1 R . .
C19 C -0.4601(5) 0.2373(2) -0.0635(4) 0.172(5) Uani 1 d 1 G . .
H19 H -0.5125 0.2542 -0.1004 0.361 Uiso 1 calc 1 R . .
C18 C -0.4191(4) 0.1786(2) -0.0735(3) 0.172(5) Uani 1 d 1 G . .
H18 H -0.4441 0.1562 -0.1172 0.206 Uiso 1 calc 1 R . .

loop_
_atom_site_aniso_label
_atom_site_aniso_U_11
_atom_site_aniso_U_22
_atom_site_aniso_U_33
_atom_site_aniso_U_23
_atom_site_aniso_U_13
_atom_site_aniso_U_12
Ru1 0.02555(16) 0.0535(2) 0.02961(17) -0.0089(2) 0.000 0.000
S1 0.0517(6) 0.1225(10) 0.0593(8) -0.0354(7) -0.0177(5) 0.0476(7)
P1 0.0467(5) 0.0321(4) 0.0357(4) 0.0004(4) 0.0044(4) 0.0076(4)
N1 0.0284(15) 0.0617(17) 0.0370(16) -0.0124(13) -0.0064(14) 0.0052(14)
N2 0.0446(18) 0.069(2) 0.049(2) -0.0213(18) -0.0098(16) 0.0055(17)
N3 0.062(3) 0.092(3) 0.086(3) -0.039(3) -0.002(2) -0.026(2)
C1 0.037(2) 0.076(3) 0.062(3) -0.018(2) -0.015(2) -0.004(2)
C2 0.0357(18) 0.087(4) 0.0309(17) -0.0128(19) -0.0040(14) 0.0074(19)
C3 0.032(2) 0.104(3) 0.034(2) -0.003(2) 0.0013(16) 0.010(2)
C4 0.0360(19) 0.068(3) 0.037(2) 0.0088(19) 0.0017(16) 0.0129(18)
C5 0.050(2) 0.084(3) 0.055(3) 0.022(2) 0.004(2) 0.007(2)
C6 0.053(3) 0.144(5) 0.069(4) 0.042(4) 0.008(3) -0.008(3)
C7 0.066(4) 0.215(8) 0.045(3) 0.031(4) 0.010(3) -0.020(4)
C8 0.056(3) 0.167(6) 0.036(2) 0.002(3) 0.003(2) -0.008(3)
C9 0.100(5) 0.112(5) 0.109(5) -0.052(4) -0.007(4) -0.029(4)
C10 0.212(12) 0.211(11) 0.100(6) -0.036(7) -0.026(8) 0.020(9)
C11 0.068(2) 0.047(2) 0.042(3) 0.0128(18) -0.013(2) -0.0298(18)
C12 0.127(5) 0.143(6) 0.056(3) 0.019(3) -0.032(3) -0.098(5)
C13 0.170(8) 0.255(10) 0.088(5) 0.071(6) -0.077(5) -0.158(8)
C14 0.127(7) 0.189(8) 0.171(8) 0.110(7) -0.107(7) -0.111(7)
C15 0.071(3) 0.087(3) 0.153(7) 0.057(4) -0.051(5) -0.043(3)
C16 0.060(3) 0.047(2) 0.093(4) 0.031(2) -0.018(2) -0.0127(19)
C17 0.122(4) 0.040(2) 0.110(5) 0.023(3) 0.083(4) 0.020(3)
C22 0.207(9) 0.050(3) 0.190(8) -0.046(4) 0.125(8) -0.028(4)
C21 0.41(2) 0.045(4) 0.42(2) -0.048(7) 0.34(2) -0.034(7)
C20 0.340(18) 0.067(5) 0.55(3) 0.087(11) 0.32(2) 0.085(8)
C19 0.170(8) 0.128(6) 0.218(9) 0.119(6) 0.134(8) 0.108(6)
C18 0.170(8) 0.128(6) 0.218(9) 0.119(6) 0.134(8) 0.108(6)

loop_
_atom_type_symbol
_atom_type_description
_atom_type_scat_dispersion_real
_atom_type_scat_dispersion_imag
_atom_type_scat_source
C C 0.0033 0.0016 'International Tables Vol C Tables 4.2.6.8 and 6.1.1.4'
H H 0.0000 0.0000 'International Tables Vol C Tables 4.2.6.8 and 6.1.1.4'
N N 0.0061 0.0033 'International Tables Vol C Tables 4.2.6.8 and 6.1.1.4'
P P 0.1023 0.0942 'International Tables Vol C Tables 4.2.6.8 and 6.1.1.4'
Ru Ru -1.2594 0.8363 'International Tables Vol C Tables 4.2.6.8 and 6.1.1.4'
S S 0.1246 0.1234 'International Tables Vol C Tables 4.2.6.8 and 6.1.1.4'

loop_
_geom_angle_atom_site_label_1
_geom_angle_atom_site_label_2
_geom_angle_atom_site_label_3
_geom_angle
_geom_angle_site_symmetry_1
_geom_angle_site_symmetry_3
S1 Ru1 S1 85.11(8) 3 .
P1 Ru1 S1 88.66(5) . .
P1 Ru1 S1 88.66(5) 3 3
P1 Ru1 S1 172.06(5) . 3
P1 Ru1 S1 172.06(5) 3 .
P1 Ru1 P1 97.95(5) 3 .
N1 Ru1 S1 82.10(9) . 3
N1 Ru1 S1 93.02(9) . .
N1 Ru1 S1 93.01(9) 3 3
N1 Ru1 S1 82.10(9) 3 .
N1 Ru1 P1 93.34(9) . .
N1 Ru1 P1 91.00(9) . 3
N1 Ru1 P1 93.34(9) 3 3
N1 Ru1 P1 91.00(9) 3 .
N1 Ru1 N1 173.40(17) 3 .
C1 S1 Ru1 95.18(16) 3 .
C4 P1 Ru1 113.81(15) . .
C4 P1 C11 104.28(19) . .
C4 P1 C17 98.25(19) . .
C11 P1 Ru1 118.65(12) . .
C11 P1 C17 101.1(2) . .
C17 P1 Ru1 117.85(13) . .
N2 N1 Ru1 119.8(2) . .
C2 N1 Ru1 130.8(3) . .
C2 N1 N2 109.3(3) . .
C1 N2 N1 115.9(3) . .
C1 N3 H3 117.8 . .
C1 N3 C9 124.4(5) . .
C9 N3 H3 117.8 . .
N2 C1 S1 125.7(3) . 3
N2 C1 N3 117.3(4) . .
N3 C1 S1 117.0(4) . 3
N1 C2 H2 114.7 . .
N1 C2 C3 130.5(4) . .
C3 C2 H2 114.8 . .
C4 C3 C2 129.2(4) . .
C4 C3 C8 117.5(5) . .
C8 C3 C2 113.3(4) . .
C3 C4 P1 122.1(3) . .
C5 C4 P1 118.5(4) . .
C5 C4 C3 119.3(4) . .
C4 C5 H5 119.4 . .
C6 C5 C4 121.3(5) . .
C6 C5 H5 119.4 . .
C5 C6 H6 120.1 . .
C7 C6 C5 119.9(5) . .
C7 C6 H6 120.1 . .
C6 C7 H7 120.0 . .
C6 C7 C8 120.1(5) . .
C8 C7 H7 120.0 . .
C3 C8 H8 119.1 . .
C7 C8 C3 121.9(6) . .
C7 C8 H8 119.1 . .
N3 C9 H9A 108.5 . .
N3 C9 H9B 108.5 . .
H9A C9 H9B 107.5 . .
C10 C9 N3 114.9(7) . .
C10 C9 H9A 108.5 . .
C10 C9 H9B 108.5 . .
C9 C10 H10A 109.5 . .
C9 C10 H10B 109.5 . .
C9 C10 H10C 109.5 . .
H10A C10 H10B 109.5 . .
H10A C10 H10C 109.5 . .
H10B C10 H10C 109.5 . .
C12 C11 P1 116.9(4) . .
C16 C11 P1 125.4(3) . .
C16 C11 C12 117.6(5) . .
C11 C12 H12 119.6 . .
C13 C12 C11 120.8(7) . .
C13 C12 H12 119.6 . .
C12 C13 H13 119.4 . .
C14 C13 C12 121.3(7) . .
C14 C13 H13 119.4 . .
C13 C14 H14 120.2 . .
C13 C14 C15 119.6(6) . .
C15 C14 H14 120.2 . .
C14 C15 H15 119.7 . .
C14 C15 C16 120.6(7) . .
C16 C15 H15 119.7 . .
C11 C16 C15 120.1(5) . .
C11 C16 H16 119.9 . .
C15 C16 H16 119.9 . .
C22 C17 P1 122.4(2) . .
C22 C17 C18 120.0 . .
C18 C17 P1 117.5(2) . .
C17 C22 H22 120.0 . .
C21 C22 C17 120.0 . .
C21 C22 H22 120.0 . .
C22 C21 H21 120.0 . .
C22 C21 C20 120.0 . .
C20 C21 H21 120.0 . .
C21 C20 H20 120.0 . .
C21 C20 C19 120.0 . .
C19 C20 H20 120.0 . .
C20 C19 H19 120.0 . .
C18 C19 C20 120.0 . .
C18 C19 H19 120.0 . .
C17 C18 H18 120.0 . .
C19 C18 C17 120.0 . .
C19 C18 H18 120.0 . .

loop_
_geom_bond_atom_site_label_1
_geom_bond_atom_site_label_2
_geom_bond_distance
_geom_bond_site_symmetry_2
Ru1 S1 2.3854(12) .
Ru1 S1 2.3854(12) 3
Ru1 P1 2.3048(10) .
Ru1 P1 2.3047(10) 3
Ru1 N1 2.062(3) 3
Ru1 N1 2.062(3) .
S1 C1 1.724(4) 3
P1 C4 1.827(4) .
P1 C11 1.837(4) .
P1 C17 1.844(3) .
N1 N2 1.398(5) .
N1 C2 1.299(5) .
N2 C1 1.311(6) .
N3 H3 0.8600 .
N3 C1 1.354(6) .
N3 C9 1.439(8) .
C1 S1 1.724(4) 3
C2 H2 0.9300 .
C2 C3 1.456(6) .
C3 C4 1.402(6) .
C3 C8 1.413(6) .
C4 C5 1.391(6) .
C5 H5 0.9300 .
C5 C6 1.385(7) .
C6 H6 0.9300 .
C6 C7 1.360(9) .
C7 H7 0.9300 .
C7 C8 1.368(9) .
C8 H8 0.9300 .
C9 H9A 0.9700 .
C9 H9B 0.9700 .
C9 C10 1.333(11) .
C10 H10A 0.9600 .
C10 H10B 0.9600 .
C10 H10C 0.9600 .
C11 C12 1.378(7) .
C11 C16 1.371(6) .
C12 H12 0.9300 .
C12 C13 1.372(10) .
C13 H13 0.9300 .
C13 C14 1.340(13) .
C14 H14 0.9300 .
C14 C15 1.340(11) .
C15 H15 0.9300 .
C15 C16 1.403(6) .
C16 H16 0.9300 .
C17 C22 1.3900 .
C17 C18 1.3900 .
C22 H22 0.9300 .
C22 C21 1.3900 .
C21 H21 0.9300 .
C21 C20 1.3900 .
C20 H20 0.9300 .
C20 C19 1.3900 .
C19 H19 0.9300 .
C19 C18 1.3900 .
C18 H18 0.9300 .
